data_2236761
loop_
_publ_author_name
'Buthelezi, Isaac'
'Chiririwa, Haleden'
'Ogutu, Hezron'
'Meijboom, Reinout'

_publ_section_title
;
 <i>trans</i>-Dichloridobis[dicyclohexyl(2,4,6-trimethylphenyl)phosphane-\k<i>P</i>]palladium(II)
;
_journal_coeditor_code ZJ2095
_journal_issue 11
_journal_name_full 'Acta Crystallographica Section E'
_journal_page_first m1330
_journal_page_last m1331
_journal_paper_doi 10.1107/S1600536812040810
_journal_volume 68
_journal_year 2012
_chemical_formula_moiety 'C42 H66 Cl2 P2 Pd'
_chemical_formula_sum 'C42 H66 Cl2 P2 Pd'
_chemical_formula_weight 810.19
_space_group_IT_number 2
_symmetry_cell_setting triclinic
_symmetry_space_group_name_Hall '-P 1'
_symmetry_space_group_name_H-M 'P -1'
_atom_sites_solution_hydrogens geom
_atom_sites_solution_primary direct
_atom_sites_solution_secondary difmap
_audit_creation_method 'WinGX routine CIF_UPDATE'
_cell_angle_alpha 63.932(5)
_cell_angle_beta 84.500(5)
_cell_angle_gamma 75.874(5)
_cell_formula_units_Z 1
_cell_length_a 9.466(5)
_cell_length_b 10.625(5)
_cell_length_c 11.527(5)
_cell_measurement_reflns_used 3294
_cell_measurement_temperature 100(2)
_cell_measurement_theta_max 28.34
_cell_measurement_theta_min 2.19
_cell_volume 1009.8(8)
_computing_cell_refinement 'SAINT-Plus (Bruker, 2007)'
_computing_data_collection 'APEX2 (Bruker, 2007)'
_computing_data_reduction 'SAINT-Plus (Bruker, 2007)'
_computing_molecular_graphics 'SHELXTL (Sheldrick, 2008)'
_computing_publication_material 'SHELXTL (Sheldrick, 2008)'
_computing_structure_refinement 'SHELXL97 (Sheldrick, 2008)'
_computing_structure_solution 'SHELXS97 (Sheldrick, 2008)'
_diffrn_ambient_temperature 100(2)
_diffrn_measured_fraction_theta_full 0.979
_diffrn_measured_fraction_theta_max 0.979
_diffrn_measurement_device_type 'Bruker APEXII CCD'
_diffrn_measurement_method '\f and \w scans'
_diffrn_radiation_monochromator graphite
_diffrn_radiation_type MoK\a
_diffrn_radiation_wavelength 0.71069
_diffrn_reflns_av_R_equivalents 0.0822
_diffrn_reflns_limit_h_max 12
_diffrn_reflns_limit_h_min -12
_diffrn_reflns_limit_k_max 14
_diffrn_reflns_limit_k_min -14
_diffrn_reflns_limit_l_max 15
_diffrn_reflns_limit_l_min -15
_diffrn_reflns_number 17391
_diffrn_reflns_theta_full 28.34
_diffrn_reflns_theta_max 28.34
_diffrn_reflns_theta_min 2.19
_diffrn_standards_decay_% 0
_diffrn_standards_interval_count 0
_diffrn_standards_interval_time 0
_diffrn_standards_number 0
_exptl_absorpt_coefficient_mu 0.699
_exptl_absorpt_correction_T_max 0.8964
_exptl_absorpt_correction_T_min 0.8614
_exptl_absorpt_correction_type multi-scan
_exptl_absorpt_process_details '(SADABS; Bruker, 2007)'
_exptl_crystal_colour yellow
_exptl_crystal_density_diffrn 1.332
_exptl_crystal_density_meas 1.332
_exptl_crystal_density_method 'not measured'
_exptl_crystal_description cube
_exptl_crystal_F_000 428
_exptl_crystal_size_max 0.22
_exptl_crystal_size_mid 0.17
_exptl_crystal_size_min 0.16
_refine_diff_density_max 1.049
_refine_diff_density_min -1.931
_refine_ls_extinction_method none
_refine_ls_goodness_of_fit_ref 1.015
_refine_ls_hydrogen_treatment constr
_refine_ls_matrix_type full
_refine_ls_number_parameters 217
_refine_ls_number_reflns 4932
_refine_ls_number_restraints 0
_refine_ls_restrained_S_all 1.015
_refine_ls_R_factor_all 0.1016
_refine_ls_R_factor_gt 0.0614
_refine_ls_shift/su_max 0
_refine_ls_shift/su_mean 0
_refine_ls_structure_factor_coef Fsqd
_refine_ls_weighting_details 'calc w=1/[\s^2^(Fo^2^)+(0.0919P)^2^+0.0000P] where P=(Fo^2^+2Fc^2^)/3'
_refine_ls_weighting_scheme calc
_refine_ls_wR_factor_ref 0.1652
_reflns_number_gt 3385
_reflns_number_total 4932
_reflns_threshold_expression >2sigma(I)
_cod_data_source_file zj2095.cif
_cod_data_source_block I
_cod_database_code 2236761

loop_
_symmetry_equiv_pos_as_xyz
'x, y, z'
'-x, -y, -z'

loop_
_atom_site_type_symbol
_atom_site_label
_atom_site_fract_x
_atom_site_fract_y
_atom_site_fract_z
_atom_site_U_iso_or_equiv
_atom_site_adp_type
_atom_site_calc_flag
_atom_site_refinement_flags
_atom_site_occupancy
Pd Pd1 0.5 0 0.5 0.02770(17) Uani d S 1
Cl Cl2 0.66664(12) 0.13206(13) 0.48974(13) 0.0403(3) Uani d . 1
P P1 0.31238(11) 0.14874(12) 0.56557(10) 0.0279(3) Uani d . 1
C C16 0.3797(5) 0.2560(5) 0.6307(4) 0.0332(10) Uani d . 1
C C11 0.1511(6) 0.2214(6) 0.3425(5) 0.0420(12) Uani d . 1
H H11A 0.0817 0.1659 0.4001 0.05 Uiso calc R 1
H H11B 0.2285 0.1549 0.3197 0.05 Uiso calc R 1
C C6 0.0268(5) 0.1246(5) 0.6872(5) 0.0363(11) Uani d . 1
C C2 0.2357(5) -0.0711(5) 0.7937(5) 0.0358(11) Uani d . 1
C C1 0.1790(5) 0.0641(5) 0.6878(4) 0.0316(10) Uani d . 1
H H1 0.1609 0.0137 0.6369 0.038 Uiso calc R 1
C C4 -0.0041(6) -0.0812(6) 0.8892(5) 0.0438(12) Uani d . 1
C C21 0.4639(5) 0.1621(6) 0.7596(5) 0.0405(12) Uani d . 1
H H21A 0.3976 0.1123 0.8265 0.049 Uiso calc R 1
H H21B 0.5438 0.0881 0.7492 0.049 Uiso calc R 1
C C17 0.2603(5) 0.3749(5) 0.6446(5) 0.0415(12) Uani d . 1
H H17A 0.2087 0.4373 0.5608 0.05 Uiso calc R 1
H H17B 0.1885 0.3314 0.7089 0.05 Uiso calc R 1
C C15 0.3216(5) 0.3781(6) 0.3220(5) 0.0435(12) Uani d . 1
H H15A 0.3587 0.4253 0.3663 0.052 Uiso calc R 1
H H15B 0.406 0.3152 0.3018 0.052 Uiso calc R 1
C C3 0.1420(6) -0.1368(5) 0.8900(5) 0.0427(12) Uani d . 1
H H3 0.1822 -0.2255 0.9604 0.051 Uiso calc R 1
C C12 0.0713(6) 0.3418(6) 0.2195(5) 0.0501(14) Uani d . 1
H H12A 0.028 0.2989 0.1747 0.06 Uiso calc R 1
H H12B -0.009 0.4051 0.2434 0.06 Uiso calc R 1
C C7 0.3943(6) -0.1527(6) 0.8096(5) 0.0491(14) Uani d . 1
H H7A 0.4314 -0.173 0.894 0.074 Uiso calc R 1
H H7B 0.4521 -0.0943 0.7411 0.074 Uiso calc R 1
H H7C 0.4014 -0.2434 0.8039 0.074 Uiso calc R 1
C C10 0.2180(5) 0.2864(5) 0.4122(4) 0.0300(9) Uani d . 1
H H10 0.1369 0.3521 0.4343 0.036 Uiso calc R 1
C C18 0.3265(6) 0.4651(6) 0.6878(7) 0.0567(16) Uani d . 1
H H18A 0.3939 0.5129 0.6208 0.068 Uiso calc R 1
H H18B 0.248 0.5408 0.6971 0.068 Uiso calc R 1
C C20 0.5269(6) 0.2537(7) 0.8028(6) 0.0527(14) Uani d . 1
H H20A 0.5996 0.2965 0.7393 0.063 Uiso calc R 1
H H20B 0.5774 0.1917 0.8871 0.063 Uiso calc R 1
C C9 -0.0548(5) 0.2671(6) 0.5890(5) 0.0477(13) Uani d . 1
H H9A -0.155 0.2882 0.6177 0.071 Uiso calc R 1
H H9B -0.056 0.2633 0.5057 0.071 Uiso calc R 1
H H9C -0.0064 0.3428 0.5796 0.071 Uiso calc R 1
C C13 0.1717(7) 0.4301(6) 0.1292(5) 0.0555(15) Uani d . 1
H H13A 0.1159 0.5087 0.0527 0.067 Uiso calc R 1
H H13B 0.2475 0.3689 0.0991 0.067 Uiso calc R 1
C C5 -0.0587(5) 0.0501(6) 0.7852(5) 0.0449(13) Uani d . 1
H H5 -0.1604 0.0906 0.7816 0.054 Uiso calc R 1
C C19 0.4088(6) 0.3735(7) 0.8154(6) 0.0565(15) Uani d . 1
H H19A 0.3405 0.3313 0.8844 0.068 Uiso calc R 1
H H19B 0.4537 0.434 0.8392 0.068 Uiso calc R 1
C C14 0.2432(6) 0.4931(6) 0.1962(5) 0.0517(14) Uani d . 1
H H14A 0.1681 0.564 0.2157 0.062 Uiso calc R 1
H H14B 0.3144 0.5446 0.1373 0.062 Uiso calc R 1
C C8 -0.1042(7) -0.1536(7) 0.9946(6) 0.0652(18) Uani d . 1
H H8A -0.0615 -0.257 1.038 0.098 Uiso calc R 1
H H8B -0.199 -0.1378 0.9569 0.098 Uiso calc R 1
H H8C -0.1171 -0.1129 1.0575 0.098 Uiso calc R 1

loop_
_atom_site_aniso_label
_atom_site_aniso_U_11
_atom_site_aniso_U_22
_atom_site_aniso_U_33
_atom_site_aniso_U_12
_atom_site_aniso_U_13
_atom_site_aniso_U_23
Pd1 0.0255(3) 0.0175(3) 0.0286(3) 0.00253(18) 0.00010(18) -0.00339(19)
Cl2 0.0323(6) 0.0314(6) 0.0560(8) -0.0062(5) 0.0050(5) -0.0190(6)
P1 0.0264(6) 0.0194(6) 0.0277(6) 0.0018(4) -0.0007(4) -0.0043(5)
C16 0.034(2) 0.027(2) 0.034(2) 0.0008(19) -0.0038(19) -0.011(2)
C11 0.042(3) 0.035(3) 0.041(3) -0.001(2) -0.007(2) -0.013(2)
C6 0.032(2) 0.032(3) 0.042(3) -0.002(2) 0.003(2) -0.017(2)
C2 0.037(2) 0.026(2) 0.034(2) 0.0014(19) 0.0014(19) -0.007(2)
C1 0.036(2) 0.021(2) 0.029(2) 0.0017(18) -0.0018(18) -0.0067(18)
C4 0.051(3) 0.038(3) 0.046(3) -0.021(2) 0.016(2) -0.019(2)
C21 0.038(3) 0.037(3) 0.035(3) 0.002(2) -0.004(2) -0.009(2)
C17 0.035(2) 0.032(3) 0.054(3) 0.001(2) -0.002(2) -0.020(2)
C15 0.042(3) 0.035(3) 0.031(2) -0.003(2) -0.003(2) 0.004(2)
C3 0.055(3) 0.030(3) 0.030(2) -0.007(2) 0.008(2) -0.005(2)
C12 0.051(3) 0.049(3) 0.044(3) -0.004(3) -0.016(2) -0.014(3)
C7 0.049(3) 0.030(3) 0.040(3) 0.013(2) 0.005(2) -0.002(2)
C10 0.027(2) 0.024(2) 0.027(2) 0.0038(17) -0.0026(17) -0.0049(18)
C18 0.046(3) 0.044(3) 0.088(5) -0.003(3) 0.004(3) -0.040(3)
C20 0.045(3) 0.061(4) 0.051(3) -0.001(3) -0.008(3) -0.028(3)
C9 0.029(2) 0.045(3) 0.047(3) 0.006(2) 0.003(2) -0.009(3)
C13 0.065(4) 0.048(3) 0.035(3) 0.002(3) -0.013(3) -0.006(3)
C5 0.029(2) 0.047(3) 0.057(3) -0.008(2) 0.008(2) -0.023(3)
C19 0.052(3) 0.069(4) 0.065(4) -0.016(3) 0.015(3) -0.045(4)
C14 0.051(3) 0.039(3) 0.038(3) -0.006(3) -0.012(2) 0.007(2)
C8 0.075(4) 0.056(4) 0.062(4) -0.024(3) 0.032(3) -0.024(3)

loop_
_atom_type_symbol
_atom_type_description
_atom_type_scat_dispersion_real
_atom_type_scat_dispersion_imag
_atom_type_scat_source
C C 0.0033 0.0016 'International Tables Vol C Tables 4.2.6.8 and 6.1.1.4'
H H 0 0 'International Tables Vol C Tables 4.2.6.8 and 6.1.1.4'
P P 0.1023 0.0942 'International Tables Vol C Tables 4.2.6.8 and 6.1.1.4'
Cl Cl 0.1484 0.1585 'International Tables Vol C Tables 4.2.6.8 and 6.1.1.4'
Pd Pd -0.9988 1.0072 'International Tables Vol C Tables 4.2.6.8 and 6.1.1.4'

loop_
_geom_angle_atom_site_label_1
_geom_angle_atom_site_label_2
_geom_angle_atom_site_label_3
_geom_angle_site_symmetry_1
_geom_angle_site_symmetry_3
_geom_angle
Cl2 Pd1 Cl2 . 2_656 180
Cl2 Pd1 P1 . . 91.61(6)
Cl2 Pd1 P1 2_656 . 88.39(6)
Cl2 Pd1 P1 . 2_656 88.39(6)
Cl2 Pd1 P1 2_656 2_656 91.61(6)
P1 Pd1 P1 . 2_656 180
C10 P1 C16 . . 103.8(2)
C10 P1 C1 . . 110.9(2)
C16 P1 C1 . . 104.3(2)
C10 P1 Pd1 . . 104.11(15)
C16 P1 Pd1 . . 114.10(15)
C1 P1 Pd1 . . 118.79(15)
C17 C16 C21 . . 109.7(4)
C17 C16 P1 . . 113.7(3)
C21 C16 P1 . . 112.9(3)
C10 C11 C12 . . 109.6(4)
C10 C11 H11A . . 109.7
C12 C11 H11A . . 109.7
C10 C11 H11B . . 109.7
C12 C11 H11B . . 109.7
H11A C11 H11B . . 108.2
C5 C6 C1 . . 119.4(4)
C5 C6 C9 . . 114.2(4)
C1 C6 C9 . . 126.4(4)
C3 C2 C1 . . 119.4(4)
C3 C2 C7 . . 115.9(4)
C1 C2 C7 . . 124.7(4)
C6 C1 C2 . . 117.3(4)
C6 C1 P1 . . 125.7(3)
C2 C1 P1 . . 116.9(3)
C6 C1 H1 . . 90.7
C2 C1 H1 . . 90.7
P1 C1 H1 . . 90.7
C3 C4 C5 . . 116.5(4)
C3 C4 C8 . . 123.1(5)
C5 C4 C8 . . 120.4(5)
C20 C21 C16 . . 110.7(4)
C20 C21 H21A . . 109.5
C16 C21 H21A . . 109.5
C20 C21 H21B . . 109.5
C16 C21 H21B . . 109.5
H21A C21 H21B . . 108.1
C18 C17 C16 . . 110.3(4)
C18 C17 H17A . . 109.6
C16 C17 H17A . . 109.6
C18 C17 H17B . . 109.6
C16 C17 H17B . . 109.6
H17A C17 H17B . . 108.1
C14 C15 C10 . . 110.9(4)
C14 C15 H15A . . 109.4
C10 C15 H15A . . 109.4
C14 C15 H15B . . 109.4
C10 C15 H15B . . 109.4
H15A C15 H15B . . 108
C4 C3 C2 . . 123.7(5)
C4 C3 H3 . . 118.1
C2 C3 H3 . . 118.1
C13 C12 C11 . . 111.8(5)
C13 C12 H12A . . 109.2
C11 C12 H12A . . 109.2
C13 C12 H12B . . 109.2
C11 C12 H12B . . 109.2
H12A C12 H12B . . 107.9
C2 C7 H7A . . 109.5
C2 C7 H7B . . 109.5
H7A C7 H7B . . 109.5
C2 C7 H7C . . 109.5
H7A C7 H7C . . 109.5
H7B C7 H7C . . 109.5
C11 C10 C15 . . 110.4(4)
C11 C10 P1 . . 112.8(3)
C15 C10 P1 . . 110.9(3)
C11 C10 H10 . . 107.5
C15 C10 H10 . . 107.5
P1 C10 H10 . . 107.5
C19 C18 C17 . . 111.6(5)
C19 C18 H18A . . 109.3
C17 C18 H18A . . 109.3
C19 C18 H18B . . 109.3
C17 C18 H18B . . 109.3
H18A C18 H18B . . 108
C21 C20 C19 . . 111.7(5)
C21 C20 H20A . . 109.3
C19 C20 H20A . . 109.3
C21 C20 H20B . . 109.3
C19 C20 H20B . . 109.3
H20A C20 H20B . . 107.9
C6 C9 H9A . . 109.5
C6 C9 H9B . . 109.5
H9A C9 H9B . . 109.5
C6 C9 H9C . . 109.5
H9A C9 H9C . . 109.5
H9B C9 H9C . . 109.5
C12 C13 C14 . . 110.5(5)
C12 C13 H13A . . 109.6
C14 C13 H13A . . 109.6
C12 C13 H13B . . 109.6
C14 C13 H13B . . 109.6
H13A C13 H13B . . 108.1
C6 C5 C4 . . 123.7(5)
C6 C5 H5 . . 118.2
C4 C5 H5 . . 118.2
C18 C19 C20 . . 109.5(5)
C18 C19 H19A . . 109.8
C20 C19 H19A . . 109.8
C18 C19 H19B . . 109.8
C20 C19 H19B . . 109.8
H19A C19 H19B . . 108.2
C13 C14 C15 . . 112.5(5)
C13 C14 H14A . . 109.1
C15 C14 H14A . . 109.1
C13 C14 H14B . . 109.1
C15 C14 H14B . . 109.1
H14A C14 H14B . . 107.8
C4 C8 H8A . . 109.5
C4 C8 H8B . . 109.5
H8A C8 H8B . . 109.5
C4 C8 H8C . . 109.5
H8A C8 H8C . . 109.5
H8B C8 H8C . . 109.5

loop_
_geom_bond_atom_site_label_1
_geom_bond_atom_site_label_2
_geom_bond_site_symmetry_2
_geom_bond_distance
Pd1 Cl2 . 2.3172(14)
Pd1 Cl2 2_656 2.3172(14)
Pd1 P1 . 2.3760(13)
Pd1 P1 2_656 2.3760(13)
P1 C10 . 1.859(4)
P1 C16 . 1.862(5)
P1 C1 . 1.868(5)
C16 C17 . 1.532(6)
C16 C21 . 1.541(6)
C11 C10 . 1.524(7)
C11 C12 . 1.536(7)
C11 H11A . 0.99
C11 H11B . 0.99
C6 C5 . 1.382(7)
C6 C1 . 1.427(6)
C6 C9 . 1.503(7)
C2 C3 . 1.393(6)
C2 C1 . 1.431(6)
C2 C7 . 1.522(6)
C1 H1 . 1
C4 C3 . 1.364(7)
C4 C5 . 1.395(8)
C4 C8 . 1.510(7)
C21 C20 . 1.522(8)
C21 H21A . 0.99
C21 H21B . 0.99
C17 C18 . 1.526(7)
C17 H17A . 0.99
C17 H17B . 0.99
C15 C14 . 1.534(6)
C15 C10 . 1.540(6)
C15 H15A . 0.99
C15 H15B . 0.99
C3 H3 . 0.95
C12 C13 . 1.502(8)
C12 H12A . 0.99
C12 H12B . 0.99
C7 H7A . 0.98
C7 H7B . 0.98
C7 H7C . 0.98
C10 H10 . 1
C18 C19 . 1.520(9)
C18 H18A . 0.99
C18 H18B . 0.99
C20 C19 . 1.526(8)
C20 H20A . 0.99
C20 H20B . 0.99
C9 H9A . 0.98
C9 H9B . 0.98
C9 H9C . 0.98
C13 C14 . 1.509(8)
C13 H13A . 0.99
C13 H13B . 0.99
C5 H5 . 0.95
C19 H19A . 0.99
C19 H19B . 0.99
C14 H14A . 0.99
C14 H14B . 0.99
C8 H8A . 0.98
C8 H8B . 0.98
C8 H8C . 0.98
